data_7235833
loop_
_publ_author_name
'Huang, Chi-Feng'
'Chang, Jen-Yun'
'Huang, Sin-Hong'
'Wu, Kuan-Yi'
'Jheng, Jyun-Fong'
'Chuang, Wei-Tsung'
'Hsu, Chain-Shu'
'Wang, Chien-Lung'

_publ_section_title
;
 Polymorphisms and morphological studies of a difluorobenzothiadiazole
 conjugated copolymer with 7.8% polymer solar cell efficiency
;
_journal_issue 7
_journal_name_full 'Journal of Materials Chemistry A'
_journal_page_first 3968
_journal_paper_doi 10.1039/C4TA06228K
_journal_volume 3
_journal_year 2015
_chemical_formula_sum 'C14 H6 F2 N2 S3'
_chemical_formula_weight 336.39
_chemical_name_systematic ' 5,6-difluorobenzo-2,1,3-thiadiazole'
_space_group_IT_number 14
_space_group_name_Hall '-P 2ybc'
_space_group_name_H-M_alt 'P 1 21/c 1'
_symmetry_cell_setting monoclinic
_symmetry_space_group_name_H-M 'P 1 21/c 1'
_atom_sites_solution_hydrogens geom
_atom_sites_solution_primary direct
_atom_sites_solution_secondary difmap
_audit_creation_method SHELXL-97
_audit_update_record
;
2014-09-29 deposited with the CCDC.
2015-01-07 downloaded from the CCDC.
;
_cell_angle_alpha 90.00
_cell_angle_beta 104.765(5)
_cell_angle_gamma 90.00
_cell_formula_units_Z 4
_cell_length_a 15.7727(9)
_cell_length_b 4.8184(3)
_cell_length_c 17.7825(8)
_cell_measurement_reflns_used 1191
_cell_measurement_temperature 200(2)
_cell_measurement_theta_max 70.3050
_cell_measurement_theta_min 5.1390
_cell_volume 1306.83(13)
_computing_cell_refinement
; 
CrysAlisPro, Agilent Technologies, 
Version 1.171.36.28 (release 01-02-2013 CrysAlis171 .NET) 
(compiled Feb  1 2013,16:14:44) 
Empirical absorption correction using spherical harmonics, 
 implemented in SCALE3 ABSPACK scaling algorithm. 
;
_computing_data_collection
; 
CrysAlisPro, Agilent Technologies, 
Version 1.171.36.28 (release 01-02-2013 CrysAlis171 .NET) 
(compiled Feb  1 2013,16:14:44) 
Empirical absorption correction using spherical harmonics, 
 implemented in SCALE3 ABSPACK scaling algorithm. 
;
_computing_data_reduction
; 
CrysAlisPro, Agilent Technologies, 
Version 1.171.36.28 (release 01-02-2013 CrysAlis171 .NET) 
(compiled Feb  1 2013,16:14:44) 
Empirical absorption correction using spherical harmonics, 
 implemented in SCALE3 ABSPACK scaling algorithm. 
;
_computing_molecular_graphics SHELXTL
_computing_publication_material SHELXTL
_computing_structure_refinement 'SHELXL-97 (Sheldrick, 1997)'
_computing_structure_solution 'SHELXS-97 (Sheldrick, 1990)'
_diffrn_ambient_temperature 200(2)
_diffrn_measured_fraction_theta_full 0.999
_diffrn_measured_fraction_theta_max 0.999
_diffrn_measurement_device_type 'Oxford Diffraction Gemini A'
_diffrn_measurement_method CCD
_diffrn_radiation_monochromator graphite
_diffrn_radiation_source 'fine-focus sealed tube'
_diffrn_radiation_type CuK\a
_diffrn_radiation_wavelength 1.54178
_diffrn_reflns_av_R_equivalents 0.0451
_diffrn_reflns_av_sigmaI/netI 0.0582
_diffrn_reflns_limit_h_max 18
_diffrn_reflns_limit_h_min -16
_diffrn_reflns_limit_k_max 5
_diffrn_reflns_limit_k_min -5
_diffrn_reflns_limit_l_max 21
_diffrn_reflns_limit_l_min -21
_diffrn_reflns_number 4717
_diffrn_reflns_theta_full 67.97
_diffrn_reflns_theta_max 67.97
_diffrn_reflns_theta_min 5.14
_exptl_absorpt_coefficient_mu 5.361
_exptl_absorpt_correction_T_max 1.00000
_exptl_absorpt_correction_T_min 0.73034
_exptl_absorpt_correction_type multi-scan
_exptl_absorpt_process_details
; 
CrysAlisPro, Agilent Technologies, 
Version 1.171.36.28 (release 01-02-2013 CrysAlis171 .NET) 
(compiled Feb  1 2013,16:14:44) 
Empirical absorption correction using spherical harmonics, 
 implemented in SCALE3 ABSPACK scaling algorithm. 
;
_exptl_crystal_density_diffrn 1.710
_exptl_crystal_density_method 'not measured'
_exptl_crystal_F_000 680
_exptl_crystal_size_max 0.25
_exptl_crystal_size_mid 0.15
_exptl_crystal_size_min 0.10
_refine_diff_density_max 0.723
_refine_diff_density_min -0.250
_refine_diff_density_rms 0.087
_refine_ls_extinction_method none
_refine_ls_goodness_of_fit_ref 1.140
_refine_ls_hydrogen_treatment mixed
_refine_ls_matrix_type full
_refine_ls_number_parameters 228
_refine_ls_number_reflns 2375
_refine_ls_number_restraints 60
_refine_ls_restrained_S_all 1.127
_refine_ls_R_factor_all 0.0915
_refine_ls_R_factor_gt 0.0641
_refine_ls_shift/su_max 0.000
_refine_ls_shift/su_mean 0.000
_refine_ls_structure_factor_coef Fsqd
_refine_ls_weighting_details 'calc w=1/[\s^2^(Fo^2^)+(0.1000P)^2^+0.0000P] where P=(Fo^2^+2Fc^2^)/3'
_refine_ls_weighting_scheme calc
_refine_ls_wR_factor_gt 0.1775
_refine_ls_wR_factor_ref 0.1914
_reflns_number_gt 1680
_reflns_number_total 2375
_reflns_threshold_expression >2sigma(I)
_cod_data_source_file c4ta06228k2.cif
_cod_data_source_block ic16335
_cod_depositor_comments
;
The following automatic conversions were performed:

data item '_symmetry_cell_setting' value 'Monoclinic' was changed to
'monoclinic' in accordance with the
/home/saulius/struct/COD-crude-data/automatic-downloads/DataCite-retrospective/RSC/depositions/lib/dictionaries/cif_core.dic
dictionary named 'cif_core.dic' version 2.4.2 last updated on
2011-04-26.

Automatic conversion script
Id: cif_fix_values 6909 2019-04-08 15:41:33Z antanas 
;
_cod_original_sg_symbol_H-M P2(1)/c
_cod_database_code 7235833

loop_
_symmetry_equiv_pos_as_xyz
'x, y, z'
'-x, y+1/2, -z+1/2'
'-x, -y, -z'
'x, -y-1/2, z-1/2'

loop_
_atom_site_label
_atom_site_type_symbol
_atom_site_fract_x
_atom_site_fract_y
_atom_site_fract_z
_atom_site_U_iso_or_equiv
_atom_site_adp_type
_atom_site_occupancy
_atom_site_symmetry_multiplicity
_atom_site_calc_flag
_atom_site_refinement_flags
_atom_site_disorder_assembly
_atom_site_disorder_group
S1 S 0.18129(14) 0.5101(5) 0.32442(9) 0.0519(6) Uani 0.850(7) 1 d PU A 1
C3 C 0.0652(10) 0.527(4) 0.3993(10) 0.054(3) Uani 0.850(7) 1 d PU A 1
H3 H 0.0321 0.4922 0.4361 0.065 Uiso 0.850(7) 1 calc PR A 1
S2 S 0.4255(5) -0.599(2) 0.6158(5) 0.0502(19) Uani 0.305(7) 1 d PU A 1
C12 C 0.3083(16) -0.583(5) 0.6849(13) 0.049(3) Uani 0.305(7) 1 d PU A 1
H12 H 0.2564 -0.5346 0.6995 0.058 Uiso 0.305(7) 1 calc PR A 1
S1' S 0.0460(14) 0.513(7) 0.4103(15) 0.055(4) Uani 0.150(7) 1 d PU A 2
C3' C 0.167(4) 0.498(13) 0.343(3) 0.054(4) Uani 0.150(7) 1 d PU A 2
H3' H 0.2197 0.4500 0.3296 0.065 Uiso 0.150(7) 1 calc PR A 2
S2' S 0.28466(16) -0.5644(6) 0.70086(13) 0.0508(7) Uani 0.695(7) 1 d PU A 2
C12' C 0.4020(10) -0.606(4) 0.6261(10) 0.051(3) Uani 0.695(7) 1 d PU A 2
H12' H 0.4354 -0.5801 0.5891 0.062 Uiso 0.695(7) 1 calc PR A 2
S3 S 0.39715(9) -0.0719(4) 0.41306(8) 0.0679(5) Uani 1 1 d . . .
F1 F 0.08636(19) 0.1741(8) 0.53201(18) 0.0694(9) Uani 1 1 d . A .
F2 F 0.16416(19) -0.1898(8) 0.62629(17) 0.0639(9) Uani 1 1 d . . .
N1 N 0.3115(3) 0.1204(10) 0.3964(2) 0.0516(10) Uani 1 1 d . A .
N2 N 0.3888(2) -0.2421(10) 0.4889(2) 0.0502(10) Uani 1 1 d . . .
C1 C 0.0966(4) 0.7269(12) 0.2957(3) 0.0618(14) Uani 1 1 d . . .
H1 H 0.0902 0.8456 0.2519 0.074 Uiso 1 1 calc R A 1
C2 C 0.0383(3) 0.7212(12) 0.3387(3) 0.0571(12) Uani 1 1 d . A .
H2 H -0.0132 0.8313 0.3297 0.068 Uiso 1 1 calc R B 1
C4 C 0.1427(3) 0.3905(10) 0.4016(2) 0.0429(10) Uani 1 1 d . . .
C5 C 0.1890(3) 0.1810(10) 0.4560(2) 0.0405(9) Uani 1 1 d . A .
C6 C 0.2702(3) 0.0582(10) 0.4508(2) 0.0393(9) Uani 1 1 d . . .
C7 C 0.3151(3) -0.1531(10) 0.5046(2) 0.0393(9) Uani 1 1 d . A .
C8 C 0.2812(3) -0.2483(10) 0.5683(2) 0.0387(9) Uani 1 1 d . . .
C9 C 0.2048(3) -0.1247(10) 0.5708(2) 0.0441(10) Uani 1 1 d . A .
C10 C 0.1607(3) 0.0821(10) 0.5174(2) 0.0443(10) Uani 1 1 d . . .
C11 C 0.3259(3) -0.4613(10) 0.6234(2) 0.0423(10) Uani 1 1 d . A .
C13 C 0.3670(3) -0.7897(11) 0.7303(3) 0.0536(12) Uani 1 1 d . . .
H13 H 0.3637 -0.8884 0.7757 0.064 Uiso 1 1 calc R A 1
C14 C 0.4269(3) -0.7994(11) 0.6890(3) 0.0529(11) Uani 1 1 d . A .
H14 H 0.4729 -0.9315 0.7036 0.063 Uiso 1 1 calc R C 1

loop_
_atom_site_aniso_label
_atom_site_aniso_U_11
_atom_site_aniso_U_22
_atom_site_aniso_U_33
_atom_site_aniso_U_23
_atom_site_aniso_U_13
_atom_site_aniso_U_12
S1 0.0650(11) 0.0516(9) 0.0374(9) 0.0082(7) 0.0096(6) 0.0059(7)
C3 0.062(6) 0.055(4) 0.046(5) 0.003(4) 0.013(4) 0.007(5)
S2 0.064(4) 0.049(3) 0.036(3) 0.006(2) 0.011(3) 0.013(3)
C12 0.066(6) 0.050(5) 0.032(6) -0.005(5) 0.016(5) 0.006(6)
S1' 0.056(7) 0.056(5) 0.052(7) 0.008(5) 0.011(5) 0.012(6)
C3' 0.060(7) 0.055(6) 0.046(7) 0.005(6) 0.011(6) 0.009(6)
S2' 0.0677(14) 0.0520(12) 0.0355(10) 0.0067(8) 0.0181(7) 0.0069(10)
C12' 0.068(6) 0.055(4) 0.032(4) 0.000(3) 0.015(4) 0.001(5)
S3 0.0641(8) 0.0933(12) 0.0550(7) 0.0241(7) 0.0313(6) 0.0229(7)
F1 0.0664(17) 0.086(2) 0.0650(17) 0.0190(17) 0.0342(14) 0.0319(18)
F2 0.0695(16) 0.077(2) 0.0549(15) 0.0213(15) 0.0333(13) 0.0198(16)
N1 0.056(2) 0.060(3) 0.0391(18) 0.0084(18) 0.0132(16) 0.008(2)
N2 0.050(2) 0.063(3) 0.0404(18) 0.0092(17) 0.0156(15) 0.0160(19)
C1 0.086(3) 0.048(3) 0.041(2) -0.003(2) -0.004(2) 0.001(3)
C2 0.061(3) 0.053(3) 0.049(2) -0.003(2) -0.003(2) 0.008(2)
C4 0.049(2) 0.041(2) 0.0335(18) -0.0041(17) 0.0025(16) 0.001(2)
C5 0.047(2) 0.038(2) 0.0329(18) -0.0071(17) 0.0040(16) -0.0004(18)
C6 0.049(2) 0.041(2) 0.0267(17) -0.0034(16) 0.0073(15) -0.0030(19)
C7 0.046(2) 0.041(2) 0.0305(18) -0.0017(17) 0.0085(15) 0.0005(18)
C8 0.047(2) 0.040(2) 0.0283(17) -0.0034(16) 0.0073(15) -0.0023(18)
C9 0.052(2) 0.047(3) 0.0361(19) -0.0024(18) 0.0159(17) -0.005(2)
C10 0.046(2) 0.049(3) 0.040(2) -0.0048(19) 0.0135(17) 0.002(2)
C11 0.054(2) 0.042(2) 0.0297(18) -0.0038(17) 0.0079(16) -0.002(2)
C13 0.073(3) 0.048(3) 0.037(2) 0.001(2) 0.008(2) -0.001(2)
C14 0.066(3) 0.044(3) 0.046(2) -0.001(2) 0.010(2) 0.004(2)

loop_
_atom_type_symbol
_atom_type_description
_atom_type_scat_dispersion_real
_atom_type_scat_dispersion_imag
_atom_type_scat_source
C C 0.0181 0.0091 'International Tables Vol C Tables 4.2.6.8 and 6.1.1.4'
H H 0.0000 0.0000 'International Tables Vol C Tables 4.2.6.8 and 6.1.1.4'
N N 0.0311 0.0180 'International Tables Vol C Tables 4.2.6.8 and 6.1.1.4'
F F 0.0727 0.0534 'International Tables Vol C Tables 4.2.6.8 and 6.1.1.4'
S S 0.3331 0.5567 'International Tables Vol C Tables 4.2.6.8 and 6.1.1.4'

loop_
_geom_angle_atom_site_label_1
_geom_angle_atom_site_label_2
_geom_angle_atom_site_label_3
_geom_angle
C1 S1 C4 92.0(3)
C4 C3 C2 115.5(10)
C14 S2 C11 89.5(5)
C11 C12 C13 121.4(17)
C2 S1' C4 91.9(11)
C4 C3' C1 112(4)
C13 S2' C11 90.9(3)
C11 C12' C14 114.8(10)
N1 S3 N2 101.8(2)
C6 N1 S3 106.3(3)
C7 N2 S3 105.9(3)
C2 C1 C3' 100(2)
C2 C1 S1 115.1(4)
C3' C1 S1 15.6(19)
C1 C2 C3 109.6(7)
C1 C2 S1' 123.0(9)
C3 C2 S1' 13.7(12)
C3' C4 C3 103(3)
C3' C4 C5 127(3)
C3 C4 C5 129.8(8)
C3' C4 S1' 113(3)
C3 C4 S1' 10.3(15)
C5 C4 S1' 119.7(9)
C3' C4 S1 5(3)
C3 C4 S1 107.7(7)
C5 C4 S1 122.5(3)
S1' C4 S1 117.7(9)
C10 C5 C6 112.7(4)
C10 C5 C4 124.1(4)
C6 C5 C4 123.2(4)
N1 C6 C5 124.4(4)
N1 C6 C7 113.0(4)
C5 C6 C7 122.7(4)
N2 C7 C8 125.4(4)
N2 C7 C6 113.0(4)
C8 C7 C6 121.6(4)
C9 C8 C7 113.3(4)
C9 C8 C11 124.4(4)
C7 C8 C11 122.3(4)
F2 C9 C8 121.1(4)
F2 C9 C10 114.1(4)
C8 C9 C10 124.8(4)
F1 C10 C5 121.3(4)
F1 C10 C9 113.9(4)
C5 C10 C9 124.8(4)
C12 C11 C12' 96.2(12)
C12 C11 C8 133.7(11)
C12' C11 C8 130.0(8)
C12 C11 S2' 12.9(11)
C12' C11 S2' 109.0(7)
C8 C11 S2' 121.0(3)
C12 C11 S2 106.1(11)
C12' C11 S2 10.2(9)
C8 C11 S2 120.2(4)
S2' C11 S2 118.7(4)
C14 C13 C12 99.1(10)
C14 C13 S2' 116.9(4)
C12 C13 S2' 17.9(9)
C13 C14 C12' 108.4(7)
C13 C14 S2 123.7(5)
C12' C14 S2 15.7(7)

loop_
_geom_bond_atom_site_label_1
_geom_bond_atom_site_label_2
_geom_bond_distance
S1 C1 1.670(6)
S1 C4 1.735(5)
C3 C4 1.380(17)
C3 C2 1.408(19)
S2 C14 1.619(11)
S2 C11 1.742(9)
C12 C11 1.33(3)
C12 C13 1.45(3)
S1' C2 1.60(3)
S1' C4 1.68(2)
C3' C4 1.31(6)
C3' C1 1.64(6)
S2' C13 1.671(6)
S2' C11 1.739(5)
C12' C11 1.380(18)
C12' C14 1.431(19)
S3 N1 1.602(4)
S3 N2 1.612(4)
F1 C10 1.339(5)
F2 C9 1.344(5)
N1 C6 1.331(6)
N2 C7 1.334(6)
C1 C2 1.337(8)
C4 C5 1.458(6)
C5 C10 1.368(7)
C5 C6 1.435(6)
C6 C7 1.452(6)
C7 C8 1.444(6)
C8 C9 1.355(6)
C8 C11 1.469(6)
C9 C10 1.428(7)
C13 C14 1.336(7)
